data_7055253
loop_
_publ_author_name
'Mahapatra, Tufan Singha'
'Chaudhury, Susmitnarayan'
'Dasgupta, Swagata'
'Bertolasi, Valerio'
'Ray, Debashis'

_publ_section_title
;
 Dinuclear nickel complexes of divergent Ni&#x22EF;Ni separation showing
 ancillary ligand addition and bio-macromolecular interaction
;
_journal_issue 3
_journal_name_full 'New J. Chem.'
_journal_page_first 2268
_journal_paper_doi 10.1039/C5NJ02410B
_journal_volume 40
_journal_year 2016
_chemical_formula_moiety 'C28 H45 N7 Ni2 O4 S2'
_chemical_formula_sum 'C28 H45 N7 Ni2 O4 S2'
_chemical_formula_weight 725.25
_chemical_name_systematic
;
 ?
;
_space_group_IT_number 43
_symmetry_cell_setting orthorhombic
_symmetry_space_group_name_Hall 'F 2 -2d'
_symmetry_space_group_name_H-M 'F d d 2'
_atom_sites_solution_hydrogens geom
_atom_sites_solution_primary direct
_atom_sites_solution_secondary difmap
_audit_creation_method SHELXL-97
_audit_update_record
;
2015-11-03 deposited with the CCDC.
2015-12-22 downloaded from the CCDC.
;
_cell_angle_alpha 90.00
_cell_angle_beta 90.00
_cell_angle_gamma 90.00
_cell_formula_units_Z 16
_cell_length_a 17.461(3)
_cell_length_b 67.604(9)
_cell_length_c 12.0678(17)
_cell_measurement_temperature 295
_cell_volume 14245(4)
_computing_cell_refinement 'Brucker SMART'
_computing_data_collection 'Brucker SMART'
_computing_data_reduction 'Brucker SAINT'
_computing_molecular_graphics Diamond
_computing_publication_material 'SHELXL-97 (Sheldrick, 1997), PLATON (Spek, 2009)'
_computing_structure_refinement 'SHELXL-97 (Sheldrick, 1997)'
_computing_structure_solution 'SHELXS-97 (Sheldrick, 1997)'
_diffrn_ambient_temperature 295
_diffrn_measured_fraction_theta_full 0.991
_diffrn_measured_fraction_theta_max 0.991
_diffrn_measurement_device_type 'CCD area detector'
_diffrn_measurement_method '\f and \w scans'
_diffrn_radiation_monochromator graphite
_diffrn_radiation_source 'fine-focus sealed tube'
_diffrn_radiation_type MoK\a
_diffrn_radiation_wavelength 0.71073
_diffrn_reflns_av_R_equivalents 0.1302
_diffrn_reflns_av_sigmaI/netI 0.0930
_diffrn_reflns_limit_h_max 20
_diffrn_reflns_limit_h_min -20
_diffrn_reflns_limit_k_max 80
_diffrn_reflns_limit_k_min -78
_diffrn_reflns_limit_l_max 14
_diffrn_reflns_limit_l_min -13
_diffrn_reflns_number 36794
_diffrn_reflns_theta_full 25.25
_diffrn_reflns_theta_max 25.25
_diffrn_reflns_theta_min 2.07
_exptl_absorpt_coefficient_mu 1.215
_exptl_absorpt_correction_T_max 0.750
_exptl_absorpt_correction_T_min 0.615
_exptl_absorpt_correction_type multi-scan
_exptl_absorpt_process_details 'SADABS (Sheldrick, 1997)'
_exptl_crystal_colour 'light green'
_exptl_crystal_density_diffrn 1.353
_exptl_crystal_density_method 'not measured'
_exptl_crystal_description block
_exptl_crystal_F_000 6112
_exptl_crystal_size_max 0.40
_exptl_crystal_size_mid 0.32
_exptl_crystal_size_min 0.26
_refine_diff_density_max 0.352
_refine_diff_density_min -0.322
_refine_diff_density_rms 0.075
_refine_ls_abs_structure_details 'Flack H D (1983), Acta Cryst. A39, 876-881'
_refine_ls_abs_structure_Flack 0.00
_refine_ls_extinction_method none
_refine_ls_goodness_of_fit_ref 1.130
_refine_ls_hydrogen_treatment mixed
_refine_ls_matrix_type full
_refine_ls_number_parameters 392
_refine_ls_number_reflns 6317
_refine_ls_number_restraints 7
_refine_ls_restrained_S_all 1.130
_refine_ls_R_factor_all 0.1745
_refine_ls_R_factor_gt 0.0874
_refine_ls_shift/su_max 0.002
_refine_ls_shift/su_mean 0.000
_refine_ls_structure_factor_coef Fsqd
_refine_ls_weighting_details 'calc w=1/[\s^2^(Fo^2^)+(0.0001P)^2^+170.0925P] where P=(Fo^2^+2Fc^2^)/3'
_refine_ls_weighting_scheme calc
_refine_ls_wR_factor_gt 0.1206
_refine_ls_wR_factor_ref 0.1526
_reflns_number_gt 3474
_reflns_number_total 6317
_reflns_threshold_expression I>2sigma(I)
_cod_data_source_file c5nj02410b2.cif
_cod_data_source_block complex_3a
_cod_depositor_comments 'Adding full bibliography for 7055250--7055254.cif.'
_cod_original_cell_volume 14246(3)
_cod_original_sg_symbol_H-M Fdd2
_cod_database_code 7055253

loop_
_symmetry_equiv_pos_as_xyz
'x, y, z'
'-x, -y, z'
'x+1/4, -y+1/4, z+1/4'
'-x+1/4, y+1/4, z+1/4'
'x, y+1/2, z+1/2'
'-x, -y+1/2, z+1/2'
'x+1/4, -y+3/4, z+3/4'
'-x+1/4, y+3/4, z+3/4'
'x+1/2, y, z+1/2'
'-x+1/2, -y, z+1/2'
'x+3/4, -y+1/4, z+3/4'
'-x+3/4, y+1/4, z+3/4'
'x+1/2, y+1/2, z'
'-x+1/2, -y+1/2, z'
'x+3/4, -y+3/4, z+1/4'
'-x+3/4, y+3/4, z+1/4'

loop_
_atom_site_label
_atom_site_type_symbol
_atom_site_fract_x
_atom_site_fract_y
_atom_site_fract_z
_atom_site_U_iso_or_equiv
_atom_site_adp_type
_atom_site_occupancy
_atom_site_symmetry_multiplicity
_atom_site_calc_flag
_atom_site_refinement_flags
_atom_site_disorder_assembly
_atom_site_disorder_group
Ni1 Ni -0.04711(8) 0.16813(2) 0.48827(12) 0.0669(4) Uani 1 1 d . A .
Ni2 Ni 0.07165(9) 0.19788(2) 0.57541(15) 0.0804(5) Uani 1 1 d . A .
O1 O 0.0689(4) 0.17251(10) 0.4863(8) 0.075(2) Uani 1 1 d . . .
C1 C 0.1228(7) 0.15964(17) 0.4636(9) 0.064(3) Uani 1 1 d . . .
C2 C 0.2024(7) 0.16451(16) 0.4857(11) 0.073(3) Uani 1 1 d . . .
C3 C 0.2592(8) 0.1516(2) 0.4500(10) 0.086(4) Uani 1 1 d . . .
H3 H 0.3099 0.1555 0.4581 0.103 Uiso 1 1 calc R . .
C4 C 0.2452(8) 0.1335(2) 0.4037(11) 0.080(3) Uani 1 1 d . . .
C5 C 0.1699(8) 0.1281(2) 0.3922(9) 0.084(4) Uani 1 1 d . . .
H5 H 0.1589 0.1159 0.3605 0.100 Uiso 1 1 calc R . .
C6 C 0.1072(7) 0.14043(18) 0.4271(10) 0.072(3) Uani 1 1 d . . .
C7 C 0.3098(8) 0.1203(2) 0.3646(10) 0.111(5) Uani 1 1 d . . .
H7A H 0.3509 0.1207 0.4175 0.167 Uiso 1 1 calc R . .
H7B H 0.3280 0.1248 0.2941 0.167 Uiso 1 1 calc R . .
H7C H 0.2915 0.1069 0.3576 0.167 Uiso 1 1 calc R . .
C8 C 0.0330(8) 0.13172(18) 0.4223(9) 0.075(3) Uani 1 1 d . . .
H8 H 0.0303 0.1189 0.3940 0.090 Uiso 1 1 calc R . .
N1 N -0.0302(6) 0.13953(15) 0.4525(7) 0.072(3) Uani 1 1 d . . .
C9 C -0.1002(7) 0.12799(18) 0.4570(11) 0.089(4) Uani 1 1 d . . .
H9A H -0.1075 0.1229 0.5314 0.107 Uiso 1 1 calc R . .
H9B H -0.0963 0.1168 0.4068 0.107 Uiso 1 1 calc R . .
C10 C -0.1672(8) 0.1407(2) 0.4252(13) 0.112(5) Uani 1 1 d . . .
H10A H -0.1641 0.1439 0.3469 0.135 Uiso 1 1 calc R . .
H10B H -0.2143 0.1334 0.4374 0.135 Uiso 1 1 calc R . .
N2 N -0.1689(5) 0.15935(14) 0.4912(9) 0.073(3) Uani 1 1 d . . .
C11 C -0.1993(8) 0.1562(2) 0.6013(12) 0.108(5) Uani 1 1 d . . .
H11A H -0.1656 0.1471 0.6398 0.130 Uiso 1 1 calc R . .
H11B H -0.2488 0.1498 0.5943 0.130 Uiso 1 1 calc R . .
C12 C -0.2089(9) 0.1741(2) 0.6716(13) 0.133(6) Uani 1 1 d . . .
H12A H -0.2549 0.1729 0.7148 0.200 Uiso 1 1 calc R . .
H12B H -0.2125 0.1856 0.6252 0.200 Uiso 1 1 calc R . .
H12C H -0.1657 0.1754 0.7202 0.200 Uiso 1 1 calc R . .
C13 C -0.2201(7) 0.1731(2) 0.4271(12) 0.109(5) Uani 1 1 d . . .
H13A H -0.2177 0.1860 0.4623 0.130 Uiso 1 1 calc R . .
H13B H -0.1985 0.1746 0.3534 0.130 Uiso 1 1 calc R . .
C14 C -0.3023(8) 0.1678(2) 0.4142(13) 0.137(6) Uani 1 1 d . . .
H14A H -0.3264 0.1769 0.3640 0.206 Uiso 1 1 calc R . .
H14B H -0.3273 0.1684 0.4850 0.206 Uiso 1 1 calc R . .
H14C H -0.3064 0.1546 0.3854 0.206 Uiso 1 1 calc R . .
C15 C 0.2282(8) 0.1818(2) 0.5497(13) 0.100(5) Uani 1 1 d . A .
H15 H 0.2807 0.1838 0.5568 0.120 Uiso 1 1 calc R . .
N5 N 0.1838(5) 0.19404(15) 0.5958(10) 0.095(4) Uani 1 1 d D . .
C16 C 0.2107(13) 0.2082(3) 0.6788(16) 0.105(5) Uiso 0.60 1 d PD A 1
H16A H 0.2660 0.2094 0.6794 0.125 Uiso 0.60 1 calc PR A 1
H16B H 0.1924 0.2050 0.7526 0.125 Uiso 0.60 1 calc PR A 1
C17 C 0.1713(10) 0.2268(4) 0.630(3) 0.105(5) Uiso 0.40 1 d PD A 1
H17A H 0.1942 0.2388 0.6594 0.125 Uiso 0.40 1 calc PR A 1
H17B H 0.1744 0.2270 0.5502 0.125 Uiso 0.40 1 calc PR A 1
C16' C 0.2263(12) 0.2107(3) 0.640(3) 0.105(5) Uiso 0.40 1 d PD A 2
H16C H 0.2583 0.2162 0.5814 0.125 Uiso 0.40 1 calc PR A 2
H16D H 0.2597 0.2061 0.6985 0.125 Uiso 0.40 1 calc PR A 2
C17' C 0.1735(8) 0.2268(3) 0.6845(19) 0.105(5) Uiso 0.60 1 d PD A 2
H17C H 0.1825 0.2279 0.7636 0.125 Uiso 0.60 1 calc PR A 2
H17D H 0.1893 0.2393 0.6517 0.125 Uiso 0.60 1 calc PR A 2
N6 N 0.0916(7) 0.22478(16) 0.6676(12) 0.103(4) Uani 1 1 d D . .
C18 C 0.0677(12) 0.2237(2) 0.7818(16) 0.143(7) Uani 1 1 d . A .
H18A H 0.0880 0.2354 0.8188 0.172 Uiso 1 1 calc R . .
H18B H 0.0928 0.2124 0.8144 0.172 Uiso 1 1 calc R . .
C19 C -0.0164(11) 0.2224(2) 0.8111(17) 0.156(7) Uani 1 1 d . . .
H19A H -0.0222 0.2154 0.8799 0.234 Uiso 1 1 calc R A .
H19B H -0.0432 0.2154 0.7536 0.234 Uiso 1 1 calc R . .
H19C H -0.0373 0.2355 0.8185 0.234 Uiso 1 1 calc R . .
C20 C 0.0552(8) 0.24274(16) 0.6187(13) 0.121(6) Uani 1 1 d . A .
H20A H 0.0003 0.2407 0.6178 0.146 Uiso 1 1 calc R . .
H20B H 0.0719 0.2438 0.5422 0.146 Uiso 1 1 calc R . .
C21 C 0.0706(10) 0.26249(18) 0.6750(19) 0.188(10) Uani 1 1 d . . .
H21A H 0.0848 0.2721 0.6202 0.282 Uiso 1 1 calc R A .
H21B H 0.1116 0.2610 0.7274 0.282 Uiso 1 1 calc R . .
H21C H 0.0253 0.2668 0.7128 0.282 Uiso 1 1 calc R . .
N3 N -0.0558(6) 0.17514(16) 0.3239(9) 0.089(3) Uani 1 1 d . . .
C22 C -0.0582(6) 0.17750(16) 0.2314(11) 0.068(3) Uani 1 1 d . . .
S1 S -0.0612(2) 0.18057(5) 0.0966(3) 0.0946(11) Uani 1 1 d . . .
N4 N -0.0448(6) 0.19905(15) 0.5298(8) 0.079(3) Uani 1 1 d . . .
C23 C -0.0908(7) 0.21109(18) 0.5158(10) 0.075(4) Uani 1 1 d . A .
S2 S -0.1566(2) 0.22858(5) 0.4999(4) 0.1225(15) Uani 1 1 d . . .
O2 O -0.0364(4) 0.16043(11) 0.6510(6) 0.072(2) Uani 1 1 d . . .
O3 O 0.0482(5) 0.18203(11) 0.7141(7) 0.082(2) Uani 1 1 d . . .
C24 C 0.0042(7) 0.16790(18) 0.7260(11) 0.073(3) Uani 1 1 d . A .
C25 C -0.0032(8) 0.1584(2) 0.8377(10) 0.108(5) Uani 1 1 d . . .
H25A H -0.0514 0.1516 0.8423 0.162 Uiso 1 1 calc R A .
H25B H -0.0009 0.1684 0.8942 0.162 Uiso 1 1 calc R . .
H25C H 0.0378 0.1491 0.8482 0.162 Uiso 1 1 calc R . .
O4 O 0.1030(6) 0.21421(14) 0.4319(10) 0.111(3) Uani 1 1 d . . .
C26 C 0.0935(8) 0.2093(2) 0.3319(16) 0.108(5) Uani 1 1 d . A .
H26 H 0.0566 0.1998 0.3157 0.129 Uiso 1 1 calc R . .
N7 N 0.1321(7) 0.21681(17) 0.2509(12) 0.103(4) Uani 1 1 d . . .
C27 C 0.1200(9) 0.2124(3) 0.1355(15) 0.144(7) Uani 1 1 d . A .
H27A H 0.1668 0.2077 0.1035 0.217 Uiso 1 1 calc R . .
H27B H 0.1041 0.2242 0.0976 0.217 Uiso 1 1 calc R . .
H27C H 0.0810 0.2025 0.1285 0.217 Uiso 1 1 calc R . .
C28 C 0.1899(10) 0.2320(3) 0.2721(17) 0.228(18) Uani 1 1 d . A .
H28A H 0.208(12) 0.236(3) 0.212(11) 0.343 Uiso 1 1 calc R . .
H28B H 0.225(10) 0.2272(15) 0.31(2) 0.343 Uiso 1 1 calc R . .
H28C H 0.170(5) 0.241(2) 0.31(2) 0.343 Uiso 1 1 calc R . .

loop_
_atom_site_aniso_label
_atom_site_aniso_U_11
_atom_site_aniso_U_22
_atom_site_aniso_U_33
_atom_site_aniso_U_23
_atom_site_aniso_U_13
_atom_site_aniso_U_12
Ni1 0.0763(9) 0.0648(9) 0.0597(8) 0.0074(8) -0.0144(8) -0.0122(8)
Ni2 0.0796(9) 0.0604(9) 0.1013(12) 0.0008(10) -0.0155(10) -0.0119(9)
O1 0.066(5) 0.066(5) 0.094(6) -0.010(5) -0.010(5) -0.004(4)
C1 0.073(8) 0.063(8) 0.056(7) 0.017(6) -0.004(6) -0.017(6)
C2 0.078(8) 0.058(7) 0.083(8) 0.013(7) -0.018(8) -0.019(7)
C3 0.089(9) 0.085(10) 0.083(10) 0.024(8) 0.006(8) 0.001(8)
C4 0.083(10) 0.087(10) 0.068(8) 0.018(8) 0.007(7) 0.001(8)
C5 0.103(11) 0.095(10) 0.052(7) 0.001(7) -0.002(7) -0.012(9)
C6 0.086(9) 0.069(9) 0.062(8) 0.017(7) -0.015(7) -0.008(7)
C7 0.103(11) 0.142(13) 0.088(10) -0.008(9) 0.007(9) 0.010(10)
C8 0.088(9) 0.074(9) 0.063(8) -0.005(7) -0.018(7) -0.003(8)
N1 0.076(7) 0.087(7) 0.051(6) 0.017(5) -0.018(5) -0.023(6)
C9 0.089(9) 0.083(9) 0.096(11) -0.006(8) -0.021(8) -0.022(8)
C10 0.091(10) 0.117(12) 0.130(13) -0.009(11) -0.042(9) -0.025(9)
N2 0.070(6) 0.079(7) 0.070(7) 0.006(7) -0.013(6) -0.003(5)
C11 0.091(10) 0.147(14) 0.087(11) 0.004(10) -0.001(8) -0.025(9)
C12 0.151(15) 0.139(14) 0.109(12) -0.015(11) -0.015(11) 0.013(12)
C13 0.065(8) 0.147(13) 0.113(12) 0.045(10) 0.006(8) -0.012(9)
C14 0.088(11) 0.168(15) 0.156(15) 0.002(13) -0.043(10) -0.015(10)
C15 0.084(9) 0.093(11) 0.124(13) 0.000(10) 0.018(9) -0.016(8)
N5 0.062(6) 0.085(8) 0.138(11) -0.039(8) -0.009(7) -0.010(6)
N6 0.105(9) 0.078(9) 0.126(11) -0.006(8) -0.011(8) -0.008(7)
C18 0.21(2) 0.077(11) 0.139(17) -0.034(11) -0.042(16) 0.005(13)
C19 0.182(18) 0.147(16) 0.140(16) -0.024(13) 0.042(16) -0.004(14)
C20 0.144(13) 0.043(7) 0.177(17) -0.021(9) -0.042(11) 0.000(8)
C21 0.155(16) 0.060(10) 0.35(3) -0.022(14) -0.056(18) 0.005(10)
N3 0.104(8) 0.100(8) 0.061(7) 0.018(7) -0.005(7) -0.019(6)
C22 0.064(7) 0.062(7) 0.079(9) -0.009(7) -0.012(7) -0.001(5)
S1 0.114(3) 0.110(3) 0.060(2) 0.002(2) -0.0043(19) -0.005(2)
N4 0.078(7) 0.079(7) 0.079(8) 0.010(6) -0.018(6) 0.007(6)
C23 0.079(9) 0.078(9) 0.067(8) 0.011(7) -0.010(7) -0.012(7)
S2 0.105(3) 0.098(3) 0.165(4) 0.013(3) -0.004(3) 0.019(2)
O2 0.079(6) 0.078(5) 0.060(5) 0.008(4) -0.018(4) -0.014(4)
O3 0.094(6) 0.072(5) 0.080(6) 0.000(5) -0.024(5) -0.020(5)
C24 0.073(8) 0.066(8) 0.079(9) -0.016(8) -0.025(8) 0.010(6)
C25 0.110(10) 0.163(13) 0.050(8) 0.004(9) -0.013(8) -0.019(9)
O4 0.117(8) 0.081(7) 0.135(9) 0.028(7) 0.006(7) -0.018(5)
C26 0.101(11) 0.110(13) 0.112(13) 0.050(12) -0.003(11) -0.043(9)
N7 0.105(9) 0.098(9) 0.106(10) 0.002(8) 0.016(8) -0.023(7)
C27 0.124(14) 0.177(17) 0.132(17) 0.028(13) 0.027(12) -0.047(13)
C28 0.25(3) 0.23(3) 0.21(3) -0.031(17) 0.07(2) -0.18(2)

loop_
_atom_type_symbol
_atom_type_description
_atom_type_scat_dispersion_real
_atom_type_scat_dispersion_imag
_atom_type_scat_source
C C 0.0033 0.0016 'International Tables Vol C Tables 4.2.6.8 and 6.1.1.4'
H H 0.0000 0.0000 'International Tables Vol C Tables 4.2.6.8 and 6.1.1.4'
N N 0.0061 0.0033 'International Tables Vol C Tables 4.2.6.8 and 6.1.1.4'
O O 0.0106 0.0060 'International Tables Vol C Tables 4.2.6.8 and 6.1.1.4'
S S 0.1246 0.1234 'International Tables Vol C Tables 4.2.6.8 and 6.1.1.4'
Ni Ni 0.3393 1.1124 'International Tables Vol C Tables 4.2.6.8 and 6.1.1.4'

loop_
_geom_angle_atom_site_label_1
_geom_angle_atom_site_label_2
_geom_angle_atom_site_label_3
_geom_angle
N1 Ni1 O2 87.0(3)
N1 Ni1 N3 91.5(4)
O2 Ni1 N3 178.3(5)
N1 Ni1 O1 89.5(4)
O2 Ni1 O1 87.5(3)
N3 Ni1 O1 91.6(4)
N1 Ni1 N4 170.4(4)
O2 Ni1 N4 91.3(3)
N3 Ni1 N4 90.1(4)
O1 Ni1 N4 81.0(3)
N1 Ni1 N2 83.5(4)
O2 Ni1 N2 90.3(4)
N3 Ni1 N2 90.4(4)
O1 Ni1 N2 172.7(3)
N4 Ni1 N2 106.0(4)
N5 Ni2 O1 88.8(4)
N5 Ni2 O3 91.6(4)
O1 Ni2 O3 89.2(3)
N5 Ni2 N4 170.4(5)
O1 Ni2 N4 82.5(3)
O3 Ni2 N4 92.3(3)
N5 Ni2 O4 85.1(5)
O1 Ni2 O4 90.8(4)
O3 Ni2 O4 176.7(4)
N4 Ni2 O4 90.9(4)
N5 Ni2 N6 83.5(4)
O1 Ni2 N6 172.0(4)
O3 Ni2 N6 93.0(4)
N4 Ni2 N6 105.0(4)
O4 Ni2 N6 86.6(5)
C1 O1 Ni2 131.0(7)
C1 O1 Ni1 128.1(6)
Ni2 O1 Ni1 98.0(3)
O1 C1 C6 122.8(10)
O1 C1 C2 119.9(10)
C6 C1 C2 117.1(11)
C3 C2 C1 118.9(11)
C3 C2 C15 116.3(11)
C1 C2 C15 124.7(12)
C4 C3 C2 124.1(13)
C4 C3 H3 117.9
C2 C3 H3 117.9
C3 C4 C5 116.9(13)
C3 C4 C7 121.5(13)
C5 C4 C7 121.6(13)
C4 C5 C6 123.0(12)
C4 C5 H5 118.5
C6 C5 H5 118.5
C1 C6 C8 125.1(12)
C1 C6 C5 118.8(11)
C8 C6 C5 116.1(12)
C4 C7 H7A 109.5
C4 C7 H7B 109.5
H7A C7 H7B 109.5
C4 C7 H7C 109.5
H7A C7 H7C 109.5
H7B C7 H7C 109.5
N1 C8 C6 127.1(12)
N1 C8 H8 116.5
C6 C8 H8 116.5
C8 N1 C9 121.1(11)
C8 N1 Ni1 126.1(8)
C9 N1 Ni1 112.7(8)
N1 C9 C10 109.9(10)
N1 C9 H9A 109.7
C10 C9 H9A 109.7
N1 C9 H9B 109.7
C10 C9 H9B 109.7
H9A C9 H9B 108.2
N2 C10 C9 111.2(10)
N2 C10 H10A 109.4
C9 C10 H10A 109.4
N2 C10 H10B 109.4
C9 C10 H10B 109.4
H10A C10 H10B 108.0
C11 N2 C10 111.8(11)
C11 N2 C13 110.3(11)
C10 N2 C13 105.1(10)
C11 N2 Ni1 114.1(8)
C10 N2 Ni1 101.5(7)
C13 N2 Ni1 113.4(7)
N2 C11 C12 116.3(13)
N2 C11 H11A 108.2
C12 C11 H11A 108.2
N2 C11 H11B 108.2
C12 C11 H11B 108.2
H11A C11 H11B 107.4
C11 C12 H12A 109.5
C11 C12 H12B 109.5
H12A C12 H12B 109.5
C11 C12 H12C 109.5
H12A C12 H12C 109.5
H12B C12 H12C 109.5
C14 C13 N2 118.5(11)
C14 C13 H13A 107.7
N2 C13 H13A 107.7
C14 C13 H13B 107.7
N2 C13 H13B 107.7
H13A C13 H13B 107.1
C13 C14 H14A 109.5
C13 C14 H14B 109.5
H14A C14 H14B 109.5
C13 C14 H14C 109.5
H14A C14 H14C 109.5
H14B C14 H14C 109.5
N5 C15 C2 124.3(13)
N5 C15 H15 117.9
C2 C15 H15 117.9
C15 N5 C16' 110.7(13)
C15 N5 C16 122.2(14)
C16' N5 C16 22.7(18)
C15 N5 Ni2 129.4(10)
C16' N5 Ni2 116.7(12)
C16 N5 Ni2 108.4(11)
N5 C16 C17 97.5(19)
N5 C16 H16A 112.3
C17 C16 H16A 112.3
N5 C16 H16B 112.3
C17 C16 H16B 112.3
H16A C16 H16B 109.9
N6 C17 C16 103.3(16)
N6 C17 H17A 111.1
C16 C17 H17A 111.1
N6 C17 H17B 111.1
C16 C17 H17B 111.1
H17A C17 H17B 109.1
N5 C16' C17' 112.0(17)
N5 C16' H16C 109.2
C17' C16' H16C 109.2
N5 C16' H16D 109.2
C17' C16' H16D 109.2
H16C C16' H16D 107.9
N6 C17' C16' 118.4(18)
N6 C17' H17C 107.7
C16' C17' H17C 107.7
N6 C17' H17D 107.7
C16' C17' H17D 107.7
H17C C17' H17D 107.1
C18 N6 C17' 99.0(15)
C18 N6 C17 125(2)
C17' N6 C17 25.9(16)
C18 N6 C20 107.1(13)
C17' N6 C20 113.5(14)
C17 N6 C20 101.9(13)
C18 N6 Ni2 113.9(9)
C17' N6 Ni2 108.2(11)
C17 N6 Ni2 94.3(16)
C20 N6 Ni2 114.4(9)
N6 C18 C19 120.5(16)
N6 C18 H18A 107.2
C19 C18 H18A 107.2
N6 C18 H18B 107.2
C19 C18 H18B 107.2
H18A C18 H18B 106.8
C18 C19 H19A 109.5
C18 C19 H19B 109.5
H19A C19 H19B 109.5
C18 C19 H19C 109.5
H19A C19 H19C 109.5
H19B C19 H19C 109.5
N6 C20 C21 117.5(12)
N6 C20 H20A 107.9
C21 C20 H20A 107.9
N6 C20 H20B 107.9
C21 C20 H20B 107.9
H20A C20 H20B 107.2
C20 C21 H21A 109.5
C20 C21 H21B 109.5
H21A C21 H21B 109.5
C20 C21 H21C 109.5
H21A C21 H21C 109.5
H21B C21 H21C 109.5
C22 N3 Ni1 174.3(12)
N3 C22 S1 179.1(13)
C23 N4 Ni2 137.3(9)
C23 N4 Ni1 129.6(9)
Ni2 N4 Ni1 92.4(4)
N4 C23 S2 178.2(12)
C24 O2 Ni1 130.0(8)
C24 O3 Ni2 129.1(8)
O3 C24 O2 125.3(13)
O3 C24 C25 119.4(11)
O2 C24 C25 115.3(11)
C24 C25 H25A 109.5
C24 C25 H25B 109.5
H25A C25 H25B 109.5
C24 C25 H25C 109.5
H25A C25 H25C 109.5
H25B C25 H25C 109.5
C26 O4 Ni2 127.6(10)
O4 C26 N7 123.6(15)
O4 C26 H26 118.2
N7 C26 H26 118.2
C26 N7 C27 125.2(14)
C26 N7 C28 120.2(15)
C27 N7 C28 114.5(14)
N7 C27 H27A 109.5
N7 C27 H27B 109.5
H27A C27 H27B 109.5
N7 C27 H27C 109.5
H27A C27 H27C 109.5
H27B C27 H27C 109.5
N7 C28 H28A 109.5
N7 C28 H28B 109.5
H28A C28 H28B 109.5
N7 C28 H28C 109.5
H28A C28 H28C 109.5
H28B C28 H28C 109.5

loop_
_geom_bond_atom_site_label_1
_geom_bond_atom_site_label_2
_geom_bond_distance
Ni1 N1 2.003(10)
Ni1 O2 2.041(8)
Ni1 N3 2.045(11)
Ni1 O1 2.047(7)
Ni1 N4 2.150(10)
Ni1 N2 2.209(9)
Ni2 N5 1.990(9)
Ni2 O1 2.025(8)
Ni2 O3 2.029(8)
Ni2 N4 2.108(10)
Ni2 O4 2.126(11)
Ni2 N6 2.161(11)
O1 C1 1.311(12)
C1 C6 1.398(15)
C1 C2 1.453(14)
C2 C3 1.390(15)
C2 C15 1.470(17)
C3 C4 1.367(16)
C3 H3 0.9300
C4 C5 1.371(16)
C4 C7 1.515(16)
C5 C6 1.441(16)
C5 H5 0.9300
C6 C8 1.424(16)
C7 H7A 0.9600
C7 H7B 0.9600
C7 H7C 0.9600
C8 N1 1.276(13)
C8 H8 0.9300
N1 C9 1.451(13)
C9 C10 1.501(16)
C9 H9A 0.9700
C9 H9B 0.9700
C10 N2 1.494(15)
C10 H10A 0.9700
C10 H10B 0.9700
N2 C11 1.447(15)
N2 C13 1.504(14)
C11 C12 1.488(17)
C11 H11A 0.9700
C11 H11B 0.9700
C12 H12A 0.9600
C12 H12B 0.9600
C12 H12C 0.9600
C13 C14 1.489(16)
C13 H13A 0.9700
C13 H13B 0.9700
C14 H14A 0.9600
C14 H14B 0.9600
C14 H14C 0.9600
C15 N5 1.265(15)
C15 H15 0.9300
N5 C16' 1.447(10)
N5 C16 1.463(10)
C16 C17 1.548(10)
C16 H16A 0.9700
C16 H16B 0.9700
C17 N6 1.467(10)
C17 H17A 0.9700
C17 H17B 0.9700
C16' C17' 1.530(10)
C16' H16C 0.9700
C16' H16D 0.9700
C17' N6 1.451(10)
C17' H17C 0.9700
C17' H17D 0.9700
N6 C18 1.441(19)
N6 C20 1.492(15)
C18 C19 1.51(2)
C18 H18A 0.9700
C18 H18B 0.9700
C19 H19A 0.9600
C19 H19B 0.9600
C19 H19C 0.9600
C20 C21 1.522(16)
C20 H20A 0.9700
C20 H20B 0.9700
C21 H21A 0.9600
C21 H21B 0.9600
C21 H21C 0.9600
N3 C22 1.128(13)
C22 S1 1.641(14)
N4 C23 1.156(12)
C23 S2 1.660(13)
O2 C24 1.255(12)
O3 C24 1.234(13)
C24 C25 1.499(16)
C25 H25A 0.9600
C25 H25B 0.9600
C25 H25C 0.9600
O4 C26 1.262(17)
C26 N7 1.290(17)
C26 H26 0.9300
N7 C27 1.439(18)
N7 C28 1.462(17)
C27 H27A 0.9600
C27 H27B 0.9600
C27 H27C 0.9600
C28 H28A 0.8297
C28 H28B 0.8297
C28 H28C 0.8297
